data_7714450
loop_
_publ_author_name
'Yan, Fei-Fei'
'Liu, Dan'
'Cai, Rui'
'Zhao, Liang'
'Mao, Pan-Dong'
'Sun, Hui-Ying'
'Meng, Yin-Shan'
'Liu, Tao'

_publ_section_title
;
 Simultaneous Magneto-dielectric Transition in a Fluorescent Hofmann-type
 Coordination Polymer
;
_journal_name_full 'Dalton Transactions'
_journal_paper_doi 10.1039/D3DT03186A
_journal_year 2023
_chemical_formula_moiety '0.5(C152 H100 Ag4 Fe2 N16), 2(C2 H6 O)'
_chemical_formula_sum 'C80 H62 Ag2 Fe N8 O2'
_chemical_formula_weight 1438.96
_space_group_crystal_system monoclinic
_space_group_IT_number 15
_space_group_name_Hall '-C 2yc'
_space_group_name_H-M_alt 'C 1 2/c 1'
_atom_sites_solution_hydrogens geom
_atom_sites_solution_primary iterative
_audit_creation_date 2022-11-16
_audit_creation_method
;
Olex2 1.2
(compiled 2018.05.29 svn.r3508 for OlexSys, GUI svn.r5506)
;
_audit_update_record
;
2022-11-16 deposited with the CCDC.	2023-11-03 downloaded from the CCDC.
;
_cell_angle_alpha 90
_cell_angle_beta 119.833(4)
_cell_angle_gamma 90
_cell_formula_units_Z 4
_cell_length_a 34.798(4)
_cell_length_b 10.5908(11)
_cell_length_c 21.157(3)
_cell_measurement_reflns_used 7513
_cell_measurement_temperature 298
_cell_measurement_theta_max 23.916
_cell_measurement_theta_min 2.500
_cell_volume 6763.9(14)
_computing_cell_refinement 'SAINT V8.40A (?, 2016)'
_computing_data_reduction 'SAINT V8.40A (?, 2016)'
_computing_molecular_graphics 'Olex2 (Dolomanov et al., 2009)'
_computing_publication_material 'Olex2 (Dolomanov et al., 2009)'
_computing_structure_refinement 'ShelXL (Sheldrick, 2015)'
_computing_structure_solution 'olex2.solve (Bourhis et al., 2015)'
_diffrn_ambient_temperature 298
_diffrn_measured_fraction_theta_full 0.997
_diffrn_measured_fraction_theta_max 0.997
_diffrn_measurement_device_type 'Bruker APEX-II CCD'
_diffrn_measurement_method '\f and \w scans'
_diffrn_radiation_type MoK\a
_diffrn_radiation_wavelength 0.71073
_diffrn_reflns_av_unetI/netI 0.0584
_diffrn_reflns_Laue_measured_fraction_full 0.997
_diffrn_reflns_Laue_measured_fraction_max 0.997
_diffrn_reflns_limit_h_max 41
_diffrn_reflns_limit_h_min -41
_diffrn_reflns_limit_k_max 12
_diffrn_reflns_limit_k_min -12
_diffrn_reflns_limit_l_max 25
_diffrn_reflns_limit_l_min -22
_diffrn_reflns_number 5941
_diffrn_reflns_point_group_measured_fraction_full 0.997
_diffrn_reflns_point_group_measured_fraction_max 0.997
_diffrn_reflns_theta_full 25.000
_diffrn_reflns_theta_max 25.000
_diffrn_reflns_theta_min 2.476
_exptl_absorpt_coefficient_mu 0.839
_exptl_absorpt_correction_T_max 0.7454
_exptl_absorpt_correction_T_min 0.5864
_exptl_absorpt_correction_type multi-scan
_exptl_absorpt_process_details
'SADABS-2016/2 (Bruker,2016/2) was used for absorption correction. wR2(int) was 0.1348 before and 0.0680 after correction. The Ratio of minimum to maximum transmission is 0.7867. The \l/2 correction factor is Not present.'
_exptl_crystal_colour colourless
_exptl_crystal_colour_primary colourless
_exptl_crystal_density_diffrn 1.413
_exptl_crystal_description block
_exptl_crystal_F_000 2936
_refine_diff_density_max 2.454
_refine_diff_density_min -1.742
_refine_diff_density_rms 0.136
_refine_ls_extinction_coef 0.0017(3)
_refine_ls_extinction_expression Fc^*^=kFc[1+0.001xFc^2^\l^3^/sin(2\q)]^-1/4^
_refine_ls_extinction_method 'SHELXL-2016/6 (Sheldrick 2016)'
_refine_ls_goodness_of_fit_ref 1.047
_refine_ls_hydrogen_treatment constr
_refine_ls_matrix_type full
_refine_ls_number_parameters 428
_refine_ls_number_reflns 5941
_refine_ls_number_restraints 1
_refine_ls_restrained_S_all 1.047
_refine_ls_R_factor_all 0.1074
_refine_ls_R_factor_gt 0.0773
_refine_ls_shift/su_max 0.000
_refine_ls_shift/su_mean 0.000
_refine_ls_structure_factor_coef Fsqd
_refine_ls_weighting_details 'w=1/[\s^2^(Fo^2^)+(0.1134P)^2^+52.3481P] where P=(Fo^2^+2Fc^2^)/3'
_refine_ls_weighting_scheme calc
_refine_ls_wR_factor_gt 0.2266
_refine_ls_wR_factor_ref 0.2493
_reflns_Friedel_coverage 0.000
_reflns_number_gt 4134
_reflns_number_total 5941
_reflns_threshold_expression 'I > 2\s(I)'
_cod_data_source_file d3dt03186a2.cif
_cod_data_source_block 298K
_cod_original_cell_volume 6763.7(14)
_cod_database_code 7714450
_shelx_shelxl_version_number 2016/6
_shelx_space_group_comment
;
The symmetry employed for this shelxl refinement is uniquely defined
by the following loop, which should always be used as a source of
symmetry information in preference to the above space-group names.
They are only intended as comments.
;
_olex2_refinement_description
;
1. Twinned data refinement
 Scales: 0.647(8)
 0.353(8)
2. Fixed Uiso
 At 1.2 times of:
  All C(H) groups, All C(H,H) groups
 At 1.5 times of:
  All C(H,H,H) groups, All O(H) groups
3. Restrained distances
 H1-N5
 2.4 with sigma of 0.02
4.a Secondary CH2 refined with riding coordinates:
 C40(H40A,H40B)
4.b Aromatic/amide H refined with riding coordinates:
 C4(H4), C5(H5), C7(H7), C8(H8), C10(H10), C11(H11), C13(H13), C14(H14),
 C18(H18), C19(H19), C20(H20), C21(H21), C22(H22), C24(H24), C25(H25), C27(H27),
  C28(H28), C30(H30), C31(H31), C33(H33), C34(H34), C36(H36), C37(H37),
 C38(H38), C39(H39)
4.c Idealised Me refined as rotating group:
 C41(H41A,H41B,H41C)
4.d Idealised tetrahedral OH refined as rotating group:
 O1(H1)
;
_olex2_submission_special_instructions 'No special instructions were received'

loop_
_space_group_symop_operation_xyz
'x, y, z'
'-x, y, -z+1/2'
'x+1/2, y+1/2, z'
'-x+1/2, y+1/2, -z+1/2'
'-x, -y, -z'
'x, -y, z-1/2'
'-x+1/2, -y+1/2, -z'
'x+1/2, -y+1/2, z-1/2'

loop_
_atom_site_label
_atom_site_type_symbol
_atom_site_fract_x
_atom_site_fract_y
_atom_site_fract_z
_atom_site_U_iso_or_equiv
_atom_site_adp_type
_atom_site_occupancy
_atom_site_site_symmetry_order
_atom_site_calc_flag
_atom_site_refinement_flags_posn
_atom_site_refinement_flags_adp
_atom_site_refinement_flags_occupancy
_atom_site_disorder_assembly
_atom_site_disorder_group
Ag1 Ag 1.000000 0.500000 1.000000 0.0614(4) Uani 1 2 d S T P . .
Ag2 Ag 1.000000 0.97224(8) 0.750000 0.0740(4) Uani 1 2 d S T P . .
Fe1 Fe 1.000000 0.47333(11) 0.750000 0.0254(3) Uani 1 2 d S T P . .
N1 N 0.9270(2) 0.4693(5) 0.6952(3) 0.0393(14) Uani 1 1 d . . . . .
N2 N 1.000000 0.6726(8) 0.750000 0.041(2) Uani 1 2 d S T P . .
N3 N 1.0033(2) 0.4768(7) 0.8505(5) 0.061(2) Uani 1 1 d . . . . .
N4 N 1.000000 1.2713(9) 0.750000 0.051(2) Uani 1 2 d S T P . .
N5 N 0.6536(4) -0.4266(11) 0.7428(6) 0.098(3) Uani 1 1 d D . . . .
C1 C 1.0028(3) 0.4769(8) 0.9102(6) 0.065(3) Uani 1 1 d . . . . .
C2 C 1.000000 0.7792(12) 0.750000 0.056(3) Uani 1 2 d S T P . .
C3 C 1.000000 1.1651(12) 0.750000 0.063(3) Uani 1 2 d S T P . .
C4 C 0.9039(3) 0.5359(7) 0.7201(5) 0.0467(18) Uani 1 1 d . . . . .
H4 H 0.919206 0.593733 0.757525 0.056 Uiso 1 1 calc R . . . .
C5 C 0.8603(3) 0.5231(8) 0.6939(5) 0.051(2) Uani 1 1 d . . . . .
H5 H 0.846179 0.572038 0.712848 0.062 Uiso 1 1 calc R . . . .
C6 C 0.8356(3) 0.4360(8) 0.6380(4) 0.0466(19) Uani 1 1 d . . . . .
C7 C 0.8582(3) 0.3728(9) 0.6104(5) 0.055(2) Uani 1 1 d . . . . .
H7 H 0.843356 0.317525 0.571408 0.066 Uiso 1 1 calc R . . . .
C8 C 0.9031(3) 0.3915(9) 0.6406(4) 0.051(2) Uani 1 1 d . . . . .
H8 H 0.917663 0.345977 0.621264 0.061 Uiso 1 1 calc R . . . .
C9 C 0.7886(2) 0.4078(8) 0.6133(4) 0.0477(19) Uani 1 1 d . . . . .
C10 C 0.7717(3) 0.2843(9) 0.5915(5) 0.054(2) Uani 1 1 d . . . . .
H10 H 0.789735 0.222009 0.589060 0.064 Uiso 1 1 calc R . . . .
C11 C 0.7292(3) 0.2546(8) 0.5740(5) 0.050(2) Uani 1 1 d . . . . .
H11 H 0.718769 0.173106 0.558404 0.060 Uiso 1 1 calc R . . . .
C12 C 0.7012(3) 0.3424(8) 0.5788(4) 0.051(2) Uani 1 1 d . . . . .
C13 C 0.7174(3) 0.4641(9) 0.5992(5) 0.057(2) Uani 1 1 d . . . . .
H13 H 0.699053 0.525672 0.601482 0.068 Uiso 1 1 calc R . . . .
C14 C 0.7597(3) 0.4961(8) 0.6162(5) 0.054(2) Uani 1 1 d . . . . .
H14 H 0.769384 0.578677 0.630068 0.064 Uiso 1 1 calc R . . . .
C15 C 0.6569(3) 0.3048(8) 0.5676(5) 0.051(2) Uani 1 1 d . . . . .
C16 C 0.6205(3) 0.3807(8) 0.5344(5) 0.052(2) Uani 1 1 d . . . . .
C17 C 0.6180(3) 0.4909(9) 0.4896(6) 0.063(3) Uani 1 1 d . . . . .
C18 C 0.6234(4) 0.4748(10) 0.4299(6) 0.075(3) Uani 1 1 d . . . . .
H18 H 0.629461 0.394312 0.419496 0.091 Uiso 1 1 calc R . . . .
C19 C 0.6202(4) 0.5740(15) 0.3844(7) 0.095(4) Uani 1 1 d . . . . .
H19 H 0.623347 0.560435 0.343737 0.115 Uiso 1 1 calc R . . . .
C20 C 0.6123(4) 0.6935(15) 0.4017(8) 0.103(4) Uani 1 1 d . . . . .
H20 H 0.611029 0.762475 0.373552 0.123 Uiso 1 1 calc R . . . .
C21 C 0.6063(4) 0.7100(10) 0.4601(8) 0.092(4) Uani 1 1 d . . . . .
H21 H 0.600766 0.790462 0.471261 0.110 Uiso 1 1 calc R . . . .
C22 C 0.6085(3) 0.6092(10) 0.5029(6) 0.073(3) Uani 1 1 d . . . . .
H22 H 0.603307 0.622239 0.541519 0.088 Uiso 1 1 calc R . . . .
C23 C 0.5812(3) 0.3591(9) 0.5423(6) 0.061(2) Uani 1 1 d . . . . .
C24 C 0.5856(4) 0.3453(10) 0.6106(7) 0.078(3) Uani 1 1 d . . . . .
H24 H 0.613772 0.348581 0.651245 0.094 Uiso 1 1 calc R . . . .
C25 C 0.5502(5) 0.3271(12) 0.6208(10) 0.106(5) Uani 1 1 d . . . . .
H25 H 0.554988 0.317525 0.667929 0.127 Uiso 1 1 calc R . . . .
C26 C 0.5083(5) 0.3227(12) 0.5640(12) 0.103(5) Uani 1 1 d . . . . .
C27 C 0.5016(4) 0.3359(12) 0.4942(10) 0.105(5) Uani 1 1 d . . . . .
H27 H 0.473076 0.330314 0.454484 0.126 Uiso 1 1 calc R . . . .
C28 C 0.5380(3) 0.3579(9) 0.4828(7) 0.080(3) Uani 1 1 d . . . . .
H28 H 0.533160 0.371336 0.435904 0.096 Uiso 1 1 calc R . . . .
C29 C 0.6546(3) 0.1784(8) 0.5969(4) 0.049(2) Uani 1 1 d . . . . .
C30 C 0.6885(3) 0.1351(9) 0.6637(5) 0.058(2) Uani 1 1 d . . . . .
H30 H 0.712224 0.188628 0.691286 0.070 Uiso 1 1 calc R . . . .
C31 C 0.6885(3) 0.0170(9) 0.6908(5) 0.061(2) Uani 1 1 d . . . . .
H31 H 0.712923 -0.009721 0.733975 0.073 Uiso 1 1 calc R . . . .
C32 C 0.6524(3) -0.0622(9) 0.6542(5) 0.056(2) Uani 1 1 d . . . . .
C33 C 0.6177(3) -0.0186(9) 0.5896(6) 0.063(3) Uani 1 1 d . . . . .
H33 H 0.592339 -0.068049 0.565375 0.076 Uiso 1 1 calc R . . . .
C34 C 0.6190(3) 0.0967(9) 0.5590(5) 0.055(2) Uani 1 1 d . . . . .
H34 H 0.596022 0.119237 0.513171 0.066 Uiso 1 1 calc R . . . .
C35 C 0.6515(3) -0.1883(9) 0.6831(5) 0.063(2) Uani 1 1 d . . . . .
C36 C 0.6883(4) -0.2672(11) 0.7097(6) 0.080(3) Uani 1 1 d . . . . .
H36 H 0.713365 -0.242516 0.707843 0.096 Uiso 1 1 calc R . . . .
C37 C 0.6870(5) -0.3826(12) 0.7388(7) 0.096(4) Uani 1 1 d . . . . .
H37 H 0.712248 -0.432810 0.757039 0.115 Uiso 1 1 calc R . . . .
C38 C 0.6171(5) -0.3512(12) 0.7153(7) 0.092(4) Uani 1 1 d . . . . .
H38 H 0.592363 -0.380235 0.716932 0.110 Uiso 1 1 calc R . . . .
C39 C 0.6148(3) -0.2344(11) 0.6851(6) 0.073(3) Uani 1 1 d . . . . .
H39 H 0.588950 -0.186907 0.666183 0.088 Uiso 1 1 calc R . . . .
O1 O 0.7100(6) -0.6673(11) 0.8281(8) 0.168(5) Uani 1 1 d . . . . .
H1 H 0.698168 -0.609138 0.799165 0.252 Uiso 1 1 calc DGR . . . .
C40 C 0.7307(7) -0.618(2) 0.9027(12) 0.165(8) Uani 1 1 d . . . . .
H40A H 0.725802 -0.528012 0.901381 0.198 Uiso 1 1 calc R . . . .
H40B H 0.716996 -0.657418 0.928071 0.198 Uiso 1 1 calc R . . . .
C41 C 0.7760(7) -0.6426(19) 0.9406(12) 0.157(7) Uani 1 1 d . . . . .
H41A H 0.788624 -0.620290 0.910749 0.236 Uiso 1 1 calc GR . . . .
H41B H 0.780948 -0.730748 0.952562 0.236 Uiso 1 1 calc GR . . . .
H41C H 0.789780 -0.593527 0.984552 0.236 Uiso 1 1 calc GR . . . .

loop_
_atom_site_aniso_label
_atom_site_aniso_U_11
_atom_site_aniso_U_22
_atom_site_aniso_U_33
_atom_site_aniso_U_23
_atom_site_aniso_U_13
_atom_site_aniso_U_12
Ag1 0.0546(6) 0.1046(9) 0.0341(5) -0.0042(5) 0.0290(4) -0.0028(5)
Ag2 0.0925(9) 0.0264(5) 0.1114(10) 0.000 0.0570(8) 0.000
Fe1 0.0310(7) 0.0247(7) 0.0250(6) 0.000 0.0173(6) 0.000
N1 0.037(3) 0.039(3) 0.047(4) -0.003(3) 0.024(3) -0.003(3)
N2 0.041(5) 0.026(5) 0.050(5) 0.000 0.018(4) 0.000
N3 0.039(4) 0.064(5) 0.081(6) -0.022(4) 0.030(4) -0.003(3)
N4 0.061(6) 0.027(5) 0.063(6) 0.000 0.028(5) 0.000
N5 0.102(8) 0.086(7) 0.088(7) 0.010(6) 0.034(6) -0.019(7)
C1 0.043(5) 0.051(5) 0.087(7) -0.011(5) 0.022(5) 0.007(4)
C2 0.050(7) 0.048(7) 0.076(9) 0.000 0.036(7) 0.000
C3 0.059(8) 0.045(8) 0.076(9) 0.000 0.028(7) 0.000
C4 0.042(4) 0.047(5) 0.052(5) -0.004(4) 0.024(4) -0.001(3)
C5 0.053(5) 0.051(5) 0.057(5) -0.003(4) 0.033(4) -0.001(4)
C6 0.045(4) 0.046(4) 0.047(4) 0.002(4) 0.022(4) 0.001(4)
C7 0.044(5) 0.071(6) 0.050(5) -0.020(4) 0.024(4) -0.012(4)
C8 0.046(5) 0.064(5) 0.043(4) -0.011(4) 0.023(4) -0.004(4)
C9 0.033(4) 0.065(5) 0.044(4) -0.002(4) 0.018(3) -0.004(4)
C10 0.040(5) 0.059(5) 0.059(5) -0.007(4) 0.023(4) 0.004(4)
C11 0.039(5) 0.043(4) 0.065(6) -0.005(4) 0.024(4) 0.001(3)
C12 0.039(4) 0.062(5) 0.049(5) -0.002(4) 0.019(4) -0.002(4)
C13 0.039(4) 0.062(6) 0.063(6) -0.007(4) 0.021(4) 0.003(4)
C14 0.048(5) 0.048(5) 0.062(5) -0.004(4) 0.026(4) -0.001(4)
C15 0.040(4) 0.058(5) 0.056(5) 0.000(4) 0.025(4) 0.000(4)
C16 0.040(4) 0.055(5) 0.060(5) -0.002(4) 0.023(4) -0.001(4)
C17 0.042(5) 0.062(6) 0.070(6) 0.004(5) 0.016(5) 0.002(4)
C18 0.073(7) 0.062(6) 0.091(8) 0.011(5) 0.041(6) 0.007(5)
C19 0.096(9) 0.110(11) 0.081(8) 0.015(8) 0.045(7) 0.008(8)
C20 0.093(9) 0.101(11) 0.116(11) 0.040(9) 0.053(9) 0.011(8)
C21 0.087(8) 0.049(6) 0.137(12) -0.002(7) 0.054(8) 0.006(6)
C22 0.061(6) 0.061(6) 0.096(8) 0.000(6) 0.037(6) 0.011(5)
C23 0.043(5) 0.052(5) 0.088(7) -0.003(5) 0.032(5) 0.002(4)
C24 0.071(7) 0.069(7) 0.122(10) 0.003(6) 0.069(7) 0.005(5)
C25 0.100(10) 0.090(9) 0.167(14) 0.036(9) 0.095(11) 0.028(8)
C26 0.084(10) 0.067(7) 0.181(16) 0.016(9) 0.083(11) 0.014(7)
C27 0.042(6) 0.080(8) 0.174(16) 0.001(9) 0.039(8) 0.002(6)
C28 0.038(5) 0.064(6) 0.110(9) -0.006(6) 0.016(5) 0.003(4)
C29 0.038(4) 0.057(5) 0.050(5) -0.003(4) 0.019(4) 0.003(4)
C30 0.040(5) 0.072(6) 0.051(5) 0.004(4) 0.013(4) -0.012(4)
C31 0.046(5) 0.075(6) 0.048(5) 0.008(4) 0.015(4) -0.010(4)
C32 0.052(5) 0.059(5) 0.053(5) -0.003(4) 0.022(4) -0.004(4)
C33 0.045(5) 0.062(6) 0.074(6) 0.004(5) 0.024(5) -0.011(4)
C34 0.039(4) 0.061(5) 0.056(5) 0.002(4) 0.017(4) 0.000(4)
C35 0.059(6) 0.061(6) 0.062(6) -0.009(4) 0.024(5) -0.008(5)
C36 0.063(6) 0.087(8) 0.075(7) 0.018(6) 0.023(6) 0.005(6)
C37 0.087(9) 0.083(8) 0.083(8) 0.028(7) 0.016(7) 0.006(7)
C38 0.093(9) 0.074(8) 0.104(9) -0.006(7) 0.046(8) -0.027(7)
C39 0.056(6) 0.076(7) 0.079(7) -0.004(5) 0.027(5) -0.016(5)
O1 0.229(15) 0.103(8) 0.135(10) 0.002(7) 0.062(10) -0.009(9)
C40 0.129(16) 0.20(2) 0.158(19) 0.012(17) 0.065(15) 0.019(15)
C41 0.137(16) 0.143(17) 0.19(2) -0.020(15) 0.080(15) -0.016(13)

loop_
_atom_type_symbol
_atom_type_description
_atom_type_scat_dispersion_real
_atom_type_scat_dispersion_imag
_atom_type_scat_source
C C 0.0033 0.0016 'International Tables Vol C Tables 4.2.6.8 and 6.1.1.4'
H H 0.0000 0.0000 'International Tables Vol C Tables 4.2.6.8 and 6.1.1.4'
Ag Ag -0.8971 1.1015 'International Tables Vol C Tables 4.2.6.8 and 6.1.1.4'
Fe Fe 0.3463 0.8444 'International Tables Vol C Tables 4.2.6.8 and 6.1.1.4'
N N 0.0061 0.0033 'International Tables Vol C Tables 4.2.6.8 and 6.1.1.4'
O O 0.0106 0.0060 'International Tables Vol C Tables 4.2.6.8 and 6.1.1.4'

loop_
_geom_angle_atom_site_label_1
_geom_angle_atom_site_label_2
_geom_angle_atom_site_label_3
_geom_angle
_geom_angle_site_symmetry_1
_geom_angle_site_symmetry_3
_geom_angle_publ_flag
C1 Ag1 C1 180.0(5) . 5_767 ?
C3 Ag2 C2 180.0 . . ?
N1 Fe1 N1 177.8(3) 2_756 . ?
N2 Fe1 N1 91.11(15) . . ?
N2 Fe1 N1 91.11(16) . 2_756 ?
N2 Fe1 N4 180.0 . 1_545 ?
N3 Fe1 N1 90.0(3) . 2_756 ?
N3 Fe1 N1 90.0(3) 2_756 . ?
N3 Fe1 N1 90.1(3) . . ?
N3 Fe1 N1 90.1(3) 2_756 2_756 ?
N3 Fe1 N2 89.0(2) . . ?
N3 Fe1 N2 89.0(2) 2_756 . ?
N3 Fe1 N3 178.0(4) 2_756 . ?
N3 Fe1 N4 91.0(2) 2_756 1_545 ?
N3 Fe1 N4 91.0(2) . 1_545 ?
N4 Fe1 N1 88.89(16) 1_545 . ?
N4 Fe1 N1 88.89(15) 1_545 2_756 ?
C4 N1 Fe1 122.4(5) . . ?
C8 N1 Fe1 122.1(5) . . ?
C8 N1 C4 115.1(7) . . ?
C2 N2 Fe1 180.0 . . ?
C1 N3 Fe1 176.5(7) . . ?
C3 N4 Fe1 180.0 . 1_565 ?
C37 N5 C38 116.0(11) . . ?
N3 C1 Ag1 172.6(8) . . ?
N2 C2 Ag2 180.0 . . ?
N4 C3 Ag2 180.0 . . ?
N1 C4 H4 118.1 . . ?
C5 C4 N1 123.7(8) . . ?
C5 C4 H4 118.1 . . ?
C4 C5 H5 119.8 . . ?
C4 C5 C6 120.4(8) . . ?
C6 C5 H5 119.8 . . ?
C5 C6 C9 122.3(8) . . ?
C7 C6 C5 116.3(8) . . ?
C7 C6 C9 121.4(8) . . ?
C6 C7 H7 120.3 . . ?
C6 C7 C8 119.4(8) . . ?
C8 C7 H7 120.3 . . ?
N1 C8 C7 124.9(8) . . ?
N1 C8 H8 117.5 . . ?
C7 C8 H8 117.5 . . ?
C10 C9 C6 120.6(7) . . ?
C14 C9 C6 122.9(8) . . ?
C14 C9 C10 116.3(7) . . ?
C9 C10 H10 119.4 . . ?
C11 C10 C9 121.2(8) . . ?
C11 C10 H10 119.4 . . ?
C10 C11 H11 119.1 . . ?
C10 C11 C12 121.9(8) . . ?
C12 C11 H11 119.1 . . ?
C11 C12 C13 117.2(8) . . ?
C11 C12 C15 121.1(8) . . ?
C13 C12 C15 121.6(8) . . ?
C12 C13 H13 119.1 . . ?
C14 C13 C12 121.8(8) . . ?
C14 C13 H13 119.1 . . ?
C9 C14 H14 119.2 . . ?
C13 C14 C9 121.6(8) . . ?
C13 C14 H14 119.2 . . ?
C16 C15 C12 123.1(8) . . ?
C16 C15 C29 121.1(8) . . ?
C29 C15 C12 115.9(7) . . ?
C15 C16 C17 122.6(8) . . ?
C15 C16 C23 121.7(8) . . ?
C23 C16 C17 115.7(8) . . ?
C18 C17 C16 120.0(9) . . ?
C22 C17 C16 122.4(10) . . ?
C22 C17 C18 117.5(10) . . ?
C17 C18 H18 118.6 . . ?
C17 C18 C19 122.7(11) . . ?
C19 C18 H18 118.6 . . ?
C18 C19 H19 121.1 . . ?
C20 C19 C18 117.7(13) . . ?
C20 C19 H19 121.1 . . ?
C19 C20 H20 120.0 . . ?
C21 C20 C19 119.9(12) . . ?
C21 C20 H20 120.0 . . ?
C20 C21 H21 119.5 . . ?
C20 C21 C22 120.9(12) . . ?
C22 C21 H21 119.5 . . ?
C17 C22 C21 121.1(12) . . ?
C17 C22 H22 119.5 . . ?
C21 C22 H22 119.5 . . ?
C24 C23 C16 120.6(9) . . ?
C24 C23 C28 116.7(10) . . ?
C28 C23 C16 122.6(10) . . ?
C23 C24 H24 118.6 . . ?
C25 C24 C23 122.8(13) . . ?
C25 C24 H24 118.6 . . ?
C24 C25 H25 119.3 . . ?
C26 C25 C24 121.4(15) . . ?
C26 C25 H25 119.3 . . ?
C25 C26 C27 118.7(13) . . ?
C26 C27 H27 119.8 . . ?
C26 C27 C28 120.5(12) . . ?
C28 C27 H27 119.8 . . ?
C23 C28 C27 119.8(13) . . ?
C23 C28 H28 120.1 . . ?
C27 C28 H28 120.1 . . ?
C30 C29 C15 121.6(8) . . ?
C30 C29 C34 116.2(8) . . ?
C34 C29 C15 122.2(8) . . ?
C29 C30 H30 118.4 . . ?
C31 C30 C29 123.2(8) . . ?
C31 C30 H30 118.4 . . ?
C30 C31 H31 119.8 . . ?
C30 C31 C32 120.4(8) . . ?
C32 C31 H31 119.8 . . ?
C31 C32 C35 121.1(8) . . ?
C33 C32 C31 117.1(9) . . ?
C33 C32 C35 121.8(8) . . ?
C32 C33 H33 118.7 . . ?
C32 C33 C34 122.6(8) . . ?
C34 C33 H33 118.7 . . ?
C29 C34 C33 120.2(8) . . ?
C29 C34 H34 119.9 . . ?
C33 C34 H34 119.9 . . ?
C36 C35 C32 120.4(9) . . ?
C39 C35 C32 122.7(9) . . ?
C39 C35 C36 116.9(10) . . ?
C35 C36 H36 120.5 . . ?
C37 C36 C35 119.0(12) . . ?
C37 C36 H36 120.5 . . ?
N5 C37 C36 125.3(13) . . ?
N5 C37 H37 117.3 . . ?
C36 C37 H37 117.3 . . ?
N5 C38 H38 118.3 . . ?
N5 C38 C39 123.4(12) . . ?
C39 C38 H38 118.3 . . ?
C35 C39 H39 120.3 . . ?
C38 C39 C35 119.3(11) . . ?
C38 C39 H39 120.3 . . ?
C40 O1 H1 109.5 . . ?
O1 C40 H40A 109.4 . . ?
O1 C40 H40B 109.4 . . ?
H40A C40 H40B 108.0 . . ?
C41 C40 O1 111(2) . . ?
C41 C40 H40A 109.4 . . ?
C41 C40 H40B 109.4 . . ?
C40 C41 H41A 109.5 . . ?
C40 C41 H41B 109.5 . . ?
C40 C41 H41C 109.5 . . ?
H41A C41 H41B 109.5 . . ?
H41A C41 H41C 109.5 . . ?
H41B C41 H41C 109.5 . . ?

loop_
_geom_bond_atom_site_label_1
_geom_bond_atom_site_label_2
_geom_bond_distance
_geom_bond_site_symmetry_2
_geom_bond_publ_flag
Ag1 C1 1.966(12) . ?
Ag1 C1 1.966(12) 5_767 ?
Ag2 C2 2.045(13) . ?
Ag2 C3 2.042(13) . ?
Fe1 N1 2.205(6) 2_756 ?
Fe1 N1 2.205(6) . ?
Fe1 N2 2.110(8) . ?
Fe1 N3 2.073(9) 2_756 ?
Fe1 N3 2.073(9) . ?
Fe1 N4 2.140(9) 1_545 ?
N1 C4 1.360(10) . ?
N1 C8 1.323(10) . ?
N2 C2 1.129(14) . ?
N3 C1 1.270(15) . ?
N4 C3 1.125(15) . ?
N5 C37 1.294(16) . ?
N5 C38 1.363(16) . ?
C4 H4 0.9300 . ?
C4 C5 1.338(12) . ?
C5 H5 0.9300 . ?
C5 C6 1.406(12) . ?
C6 C7 1.365(12) . ?
C6 C9 1.481(11) . ?
C7 H7 0.9300 . ?
C7 C8 1.376(11) . ?
C8 H8 0.9300 . ?
C9 C10 1.414(12) . ?
C9 C14 1.397(12) . ?
C10 H10 0.9300 . ?
C10 C11 1.371(12) . ?
C11 H11 0.9300 . ?
C11 C12 1.385(12) . ?
C12 C13 1.386(12) . ?
C12 C15 1.495(11) . ?
C13 H13 0.9300 . ?
C13 C14 1.374(12) . ?
C14 H14 0.9300 . ?
C15 C16 1.363(11) . ?
C15 C29 1.493(12) . ?
C16 C17 1.478(13) . ?
C16 C23 1.475(12) . ?
C17 C18 1.378(16) . ?
C17 C22 1.361(14) . ?
C18 H18 0.9300 . ?
C18 C19 1.391(17) . ?
C19 H19 0.9300 . ?
C19 C20 1.38(2) . ?
C20 H20 0.9300 . ?
C20 C21 1.361(19) . ?
C21 H21 0.9300 . ?
C21 C22 1.378(16) . ?
C22 H22 0.9300 . ?
C23 C24 1.383(15) . ?
C23 C28 1.401(13) . ?
C24 H24 0.9300 . ?
C24 C25 1.366(15) . ?
C25 H25 0.9300 . ?
C25 C26 1.35(2) . ?
C26 C27 1.38(2) . ?
C27 H27 0.9300 . ?
C27 C28 1.423(17) . ?
C28 H28 0.9300 . ?
C29 C30 1.392(11) . ?
C29 C34 1.392(12) . ?
C30 H30 0.9300 . ?
C30 C31 1.376(12) . ?
C31 H31 0.9300 . ?
C31 C32 1.384(12) . ?
C32 C33 1.377(13) . ?
C32 C35 1.476(13) . ?
C33 H33 0.9300 . ?
C33 C34 1.393(13) . ?
C34 H34 0.9300 . ?
C35 C36 1.392(14) . ?
C35 C39 1.387(14) . ?
C36 H36 0.9300 . ?
C36 C37 1.378(16) . ?
C37 H37 0.9300 . ?
C38 H38 0.9300 . ?
C38 C39 1.377(16) . ?
C39 H39 0.9300 . ?
O1 H1 0.8200 . ?
O1 C40 1.47(2) . ?
C40 H40A 0.9700 . ?
C40 H40B 0.9700 . ?
C40 C41 1.39(2) . ?
C41 H41A 0.9600 . ?
C41 H41B 0.9600 . ?
C41 H41C 0.9600 . ?

loop_
_geom_torsion_atom_site_label_1
_geom_torsion_atom_site_label_2
_geom_torsion_atom_site_label_3
_geom_torsion_atom_site_label_4
_geom_torsion
_geom_torsion_site_symmetry_1
_geom_torsion_site_symmetry_2
_geom_torsion_site_symmetry_3
_geom_torsion_site_symmetry_4
_geom_torsion_publ_flag
Fe1 N1 C4 C5 -171.1(6) . . . . ?
Fe1 N1 C8 C7 171.3(7) . . . . ?
N1 C4 C5 C6 0.7(13) . . . . ?
N5 C38 C39 C35 -1.1(19) . . . . ?
C4 N1 C8 C7 -1.7(12) . . . . ?
C4 C5 C6 C7 -3.5(13) . . . . ?
C4 C5 C6 C9 172.7(8) . . . . ?
C5 C6 C7 C8 3.7(13) . . . . ?
C5 C6 C9 C10 -144.1(9) . . . . ?
C5 C6 C9 C14 29.9(13) . . . . ?
C6 C7 C8 N1 -1.1(14) . . . . ?
C6 C9 C10 C11 174.9(8) . . . . ?
C6 C9 C14 C13 -174.0(8) . . . . ?
C7 C6 C9 C10 31.9(12) . . . . ?
C7 C6 C9 C14 -154.1(9) . . . . ?
C8 N1 C4 C5 1.9(12) . . . . ?
C9 C6 C7 C8 -172.6(8) . . . . ?
C9 C10 C11 C12 -2.0(14) . . . . ?
C10 C9 C14 C13 0.3(13) . . . . ?
C10 C11 C12 C13 2.7(14) . . . . ?
C10 C11 C12 C15 -173.0(8) . . . . ?
C11 C12 C13 C14 -1.9(14) . . . . ?
C11 C12 C15 C16 -144.2(9) . . . . ?
C11 C12 C15 C29 37.1(12) . . . . ?
C12 C13 C14 C9 0.5(15) . . . . ?
C12 C15 C16 C17 16.5(14) . . . . ?
C12 C15 C16 C23 -162.2(8) . . . . ?
C12 C15 C29 C30 40.1(12) . . . . ?
C12 C15 C29 C34 -139.4(8) . . . . ?
C13 C12 C15 C16 40.4(13) . . . . ?
C13 C12 C15 C29 -138.3(9) . . . . ?
C14 C9 C10 C11 0.4(13) . . . . ?
C15 C12 C13 C14 173.7(9) . . . . ?
C15 C16 C17 C18 58.2(13) . . . . ?
C15 C16 C17 C22 -124.9(11) . . . . ?
C15 C16 C23 C24 51.2(13) . . . . ?
C15 C16 C23 C28 -132.1(10) . . . . ?
C15 C29 C30 C31 -177.0(9) . . . . ?
C15 C29 C34 C33 -177.8(9) . . . . ?
C16 C15 C29 C30 -138.6(9) . . . . ?
C16 C15 C29 C34 41.9(13) . . . . ?
C16 C17 C18 C19 178.1(10) . . . . ?
C16 C17 C22 C21 -179.9(10) . . . . ?
C16 C23 C24 C25 179.0(10) . . . . ?
C16 C23 C28 C27 179.7(9) . . . . ?
C17 C16 C23 C24 -127.6(10) . . . . ?
C17 C16 C23 C28 49.1(12) . . . . ?
C17 C18 C19 C20 1.5(19) . . . . ?
C18 C17 C22 C21 -2.9(15) . . . . ?
C18 C19 C20 C21 -2(2) . . . . ?
C19 C20 C21 C22 1(2) . . . . ?
C20 C21 C22 C17 2.2(19) . . . . ?
C22 C17 C18 C19 1.1(16) . . . . ?
C23 C16 C17 C18 -123.0(10) . . . . ?
C23 C16 C17 C22 53.9(12) . . . . ?
C23 C24 C25 C26 -0.7(19) . . . . ?
C24 C23 C28 C27 -3.5(15) . . . . ?
C24 C25 C26 C27 1(2) . . . . ?
C25 C26 C27 C28 -2(2) . . . . ?
C26 C27 C28 C23 3.6(18) . . . . ?
C28 C23 C24 C25 2.1(16) . . . . ?
C29 C15 C16 C17 -164.9(8) . . . . ?
C29 C15 C16 C23 16.4(13) . . . . ?
C29 C30 C31 C32 -4.8(16) . . . . ?
C30 C29 C34 C33 2.6(13) . . . . ?
C30 C31 C32 C33 1.6(15) . . . . ?
C30 C31 C32 C35 -178.9(9) . . . . ?
C31 C32 C33 C34 3.6(15) . . . . ?
C31 C32 C35 C36 -45.2(14) . . . . ?
C31 C32 C35 C39 135.2(11) . . . . ?
C32 C33 C34 C29 -5.9(15) . . . . ?
C32 C35 C36 C37 177.7(10) . . . . ?
C32 C35 C39 C38 -177.8(10) . . . . ?
C33 C32 C35 C36 134.2(11) . . . . ?
C33 C32 C35 C39 -45.4(15) . . . . ?
C34 C29 C30 C31 2.5(14) . . . . ?
C35 C32 C33 C34 -175.8(9) . . . . ?
C35 C36 C37 N5 1(2) . . . . ?
C36 C35 C39 C38 2.6(16) . . . . ?
C37 N5 C38 C39 0(2) . . . . ?
C38 N5 C37 C36 0(2) . . . . ?
C39 C35 C36 C37 -2.7(17) . . . . ?

loop_
_twin_individual_id
_twin_individual_mass_fraction_refined
1 0.647(8)
2 0.353(8)
